data_4035136
loop_
_publ_author_name
'Zhang, Jianlin'
'Liu, Xiaohua'
'Guo, Songsong'
'He, Changqiang'
'Xiao, Wanlong'
'Lin, Lili'
'Feng, Xiaoming'

_publ_section_title
;
 Enantioselective Formal [4 + 2] Annulation of ortho-Quinone Methides with
 ortho-Hydroxyphenyl \a,\b-Unsaturated Compounds.
;
_journal_issue 17
_journal_name_full 'The Journal of organic chemistry'
_journal_page_first 10175
_journal_page_last 10185
_journal_paper_doi 10.1021/acs.joc.8b01425
_journal_volume 83
_journal_year 2018
_chemical_absolute_configuration ad
_chemical_formula_moiety 'C24 H20 O6'
_chemical_formula_sum 'C24 H20 O6'
_chemical_formula_weight 404.40
_space_group_crystal_system monoclinic
_space_group_IT_number 4
_space_group_name_Hall 'P 2yb'
_space_group_name_H-M_alt 'P 1 21 1'
_atom_sites_solution_hydrogens geom
_atom_sites_solution_primary direct
_audit_creation_date 2018-04-19
_audit_creation_method
;
Olex2 1.2
(compiled 2017.08.10 svn.r3458 for OlexSys, GUI svn.r5381)
;
_cell_angle_alpha 90
_cell_angle_beta 104.434(3)
_cell_angle_gamma 90
_cell_formula_units_Z 4
_cell_length_a 10.8962(4)
_cell_length_b 16.0389(4)
_cell_length_c 11.6123(3)
_cell_measurement_reflns_used 7185
_cell_measurement_temperature 295.77(11)
_cell_measurement_theta_max 72.5170
_cell_measurement_theta_min 4.2060
_cell_volume 1965.34(10)
_computing_cell_refinement
;
CrysAlisPro, Agilent Technologies,
Version 1.171.37.35 (release 13-08-2014 CrysAlis171 .NET)
(compiled Aug 13 2014,18:06:01)
;
_computing_data_collection
;
CrysAlisPro, Agilent Technologies,
Version 1.171.37.35 (release 13-08-2014 CrysAlis171 .NET)
(compiled Aug 13 2014,18:06:01)
;
_computing_data_reduction
;
CrysAlisPro, Agilent Technologies,
Version 1.171.37.35 (release 13-08-2014 CrysAlis171 .NET)
(compiled Aug 13 2014,18:06:01)
;
_computing_molecular_graphics 'Olex2 (Dolomanov et al., 2009)'
_computing_publication_material 'Olex2 (Dolomanov et al., 2009)'
_computing_structure_refinement 'ShelXL (Sheldrick, 2015)'
_computing_structure_solution 'ShelXT (Sheldrick, 2015)'
_diffrn_ambient_environment air
_diffrn_ambient_temperature 295.77(11)
_diffrn_detector 'CCD plate'
_diffrn_detector_area_resol_mean 15.9595
_diffrn_detector_type EosS2
_diffrn_measured_fraction_theta_full 0.994
_diffrn_measured_fraction_theta_max 0.977
_diffrn_measurement_details
;
#__ type_ start__ end____ width___ exp.time_
  1 omega   10.00  104.00   1.0000    1.0000
omega____ theta____ kappa____ phi______ frames
    -       36.2921   77.0000  -90.0000 94

#__ type_ start__ end____ width___ exp.time_
  2 omega    1.00   75.00   1.0000    1.0000
omega____ theta____ kappa____ phi______ frames
    -       36.2921  -99.0000 -120.0000 74

#__ type_ start__ end____ width___ exp.time_
  3 omega   23.00   90.00   1.0000    1.0000
omega____ theta____ kappa____ phi______ frames
    -       36.2921 -125.0000  -60.0000 67

#__ type_ start__ end____ width___ exp.time_
  4 omega   20.00  104.00   1.0000    1.0000
omega____ theta____ kappa____ phi______ frames
    -       36.2921   57.0000  -30.0000 84

#__ type_ start__ end____ width___ exp.time_
  5 omega  -31.00   63.00   1.0000    1.0000
omega____ theta____ kappa____ phi______ frames
    -       36.2921  -77.0000  120.0000 94

#__ type_ start__ end____ width___ exp.time_
  6 omega   10.00  104.00   1.0000    1.0000
omega____ theta____ kappa____ phi______ frames
    -       36.2921   77.0000  120.0000 94

#__ type_ start__ end____ width___ exp.time_
  7 omega  -31.00   53.00   1.0000    1.0000
omega____ theta____ kappa____ phi______ frames
    -       36.2921  -57.0000   30.0000 84

#__ type_ start__ end____ width___ exp.time_
  8 omega   10.00  104.00   1.0000    1.0000
omega____ theta____ kappa____ phi______ frames
    -       36.2921   77.0000 -120.0000 94

#__ type_ start__ end____ width___ exp.time_
  9 omega   23.00   90.00   1.0000    1.0000
omega____ theta____ kappa____ phi______ frames
    -       36.2921 -125.0000   30.0000 67

#__ type_ start__ end____ width___ exp.time_
 10 omega   40.00   98.00   1.0000    1.7400
omega____ theta____ kappa____ phi______ frames
    -      108.0000  -45.0000  -90.0000 58

#__ type_ start__ end____ width___ exp.time_
 11 omega   90.00  175.00   1.0000    1.7400
omega____ theta____ kappa____ phi______ frames
    -      108.0000   61.0000  -60.0000 85

#__ type_ start__ end____ width___ exp.time_
 12 omega   87.00  178.00   1.0000    1.7400
omega____ theta____ kappa____ phi______ frames
    -      108.0000   30.0000  -30.0000 91

#__ type_ start__ end____ width___ exp.time_
 13 omega   39.00  109.00   1.0000    1.7400
omega____ theta____ kappa____ phi______ frames
    -      108.0000  -94.0000    0.0000 70

#__ type_ start__ end____ width___ exp.time_
 14 omega   70.00  178.00   1.0000    1.7400
omega____ theta____ kappa____ phi______ frames
    -      108.0000   15.0000   30.0000 108

#__ type_ start__ end____ width___ exp.time_
 15 omega   40.00   98.00   1.0000    1.7400
omega____ theta____ kappa____ phi______ frames
    -      108.0000  -45.0000  -30.0000 58

#__ type_ start__ end____ width___ exp.time_
 16 omega   38.00   91.00   1.0000    1.7400
omega____ theta____ kappa____ phi______ frames
    -      108.0000  -30.0000    0.0000 53

#__ type_ start__ end____ width___ exp.time_
 17 omega   40.00  135.00   1.0000    1.7400
omega____ theta____ kappa____ phi______ frames
    -      108.0000  -77.0000 -180.0000 95

#__ type_ start__ end____ width___ exp.time_
 18 omega   91.00  176.00   1.0000    1.7400
omega____ theta____ kappa____ phi______ frames
    -      108.0000   45.0000  -60.0000 85

#__ type_ start__ end____ width___ exp.time_
 19 omega   41.00  126.00   1.0000    1.7400
omega____ theta____ kappa____ phi______ frames
    -      108.0000  -61.0000  120.0000 85

#__ type_ start__ end____ width___ exp.time_
 20 omega   91.00  176.00   1.0000    1.7400
omega____ theta____ kappa____ phi______ frames
    -      108.0000   45.0000  -30.0000 85

#__ type_ start__ end____ width___ exp.time_
 21 omega   37.00  146.00   1.0000    1.7400
omega____ theta____ kappa____ phi______ frames
    -      108.0000  -15.0000  -60.0000 109

#__ type_ start__ end____ width___ exp.time_
 22 omega   38.00   88.00   1.0000    1.7400
omega____ theta____ kappa____ phi______ frames
    -      108.0000 -111.0000  150.0000 50
;
_diffrn_measurement_device 'four-circle diffractometer'
_diffrn_measurement_device_type 'New Gemini, Dual, Cu at zero, EosS2'
_diffrn_measurement_method '\w scans'
_diffrn_orient_matrix_UB_11 0.0431858000
_diffrn_orient_matrix_UB_12 0.0581266000
_diffrn_orient_matrix_UB_13 0.1080924000
_diffrn_orient_matrix_UB_21 0.1103164000
_diffrn_orient_matrix_UB_22 -0.0597492000
_diffrn_orient_matrix_UB_23 0.0533096000
_diffrn_orient_matrix_UB_31 0.0854157000
_diffrn_orient_matrix_UB_32 0.0476041000
_diffrn_orient_matrix_UB_33 -0.0651622000
_diffrn_radiation_monochromator graphite
_diffrn_radiation_probe x-ray
_diffrn_radiation_type CuK\a
_diffrn_radiation_wavelength 1.54184
_diffrn_reflns_av_R_equivalents 0.0327
_diffrn_reflns_av_unetI/netI 0.0318
_diffrn_reflns_Laue_measured_fraction_full 0.994
_diffrn_reflns_Laue_measured_fraction_max 0.977
_diffrn_reflns_limit_h_max 12
_diffrn_reflns_limit_h_min -9
_diffrn_reflns_limit_k_max 19
_diffrn_reflns_limit_k_min -19
_diffrn_reflns_limit_l_max 11
_diffrn_reflns_limit_l_min -14
_diffrn_reflns_number 16733
_diffrn_reflns_point_group_measured_fraction_full 0.965
_diffrn_reflns_point_group_measured_fraction_max 0.935
_diffrn_reflns_theta_full 67.684
_diffrn_reflns_theta_max 72.453
_diffrn_reflns_theta_min 4.803
_diffrn_source 'Enhance (Cu) X-ray Source'
_exptl_absorpt_coefficient_mu 0.813
_exptl_absorpt_correction_T_max 1.00000
_exptl_absorpt_correction_T_min 0.43229
_exptl_absorpt_correction_type multi-scan
_exptl_absorpt_process_details
;
CrysAlisPro, Agilent Technologies,
Version 1.171.37.35 (release 13-08-2014 CrysAlis171 .NET)
(compiled Aug 13 2014,18:06:01)
Empirical absorption correction using spherical harmonics,
 implemented in SCALE3 ABSPACK scaling algorithm.
;
_exptl_crystal_colour 'clear light colourless'
_exptl_crystal_colour_lustre clear
_exptl_crystal_colour_modifier light
_exptl_crystal_colour_primary colourless
_exptl_crystal_density_diffrn 1.367
_exptl_crystal_description irregular
_exptl_crystal_F_000 848
_exptl_crystal_size_max 0.5
_exptl_crystal_size_mid 0.4
_exptl_crystal_size_min 0.3
_refine_diff_density_max 0.371
_refine_diff_density_min -0.351
_refine_diff_density_rms 0.065
_refine_ls_abs_structure_details
;
 Flack x determined using 2881 quotients [(I+)-(I-)]/[(I+)+(I-)]
 (Parsons, Flack and Wagner, Acta Cryst. B69 (2013) 249-259).
;
_refine_ls_abs_structure_Flack 0.00(8)
_refine_ls_extinction_method none
_refine_ls_goodness_of_fit_ref 1.026
_refine_ls_hydrogen_treatment constr
_refine_ls_matrix_type full
_refine_ls_number_parameters 545
_refine_ls_number_reflns 7281
_refine_ls_number_restraints 8
_refine_ls_restrained_S_all 1.027
_refine_ls_R_factor_all 0.0539
_refine_ls_R_factor_gt 0.0511
_refine_ls_shift/su_max 0.000
_refine_ls_shift/su_mean 0.000
_refine_ls_structure_factor_coef Fsqd
_refine_ls_weighting_details 'w=1/[\s^2^(Fo^2^)+(0.0975P)^2^+0.1296P] where P=(Fo^2^+2Fc^2^)/3'
_refine_ls_weighting_scheme calc
_refine_ls_wR_factor_gt 0.1334
_refine_ls_wR_factor_ref 0.1377
_reflns_Friedel_coverage 0.844
_reflns_Friedel_fraction_full 0.932
_reflns_Friedel_fraction_max 0.890
_reflns_number_gt 6826
_reflns_number_total 7281
_reflns_threshold_expression 'I > 2\s(I)'
_cod_data_source_file jo8b01425_si_003.cif
_cod_data_source_block fxm-zjl-q
_cod_original_cell_volume 1965.35(10)
_cod_database_code 4035136
_shelx_shelxl_version_number 2014/7
_shelx_space_group_comment
;
The symmetry employed for this shelxl refinement is uniquely defined
by the following loop, which should always be used as a source of
symmetry information in preference to the above space-group names.
They are only intended as comments.
;
_reflns_odcompleteness_completeness 99.45
_reflns_odcompleteness_iscentric 1
_reflns_odcompleteness_theta 66.97
_olex2_refinement_description
;
1. Fixed Uiso
 At 1.2 times of:
  All C(H) groups, All C(H,H) groups
 At 1.5 times of:
  All C(H,H,H) groups, All O(H) groups
2. Rigid bond restraints
 C01B, C01G
 with sigma for 1-2 distances of 0.01 and sigma for 1-3 distances of 0.01
3. Uiso/Uaniso restraints and constraints
C01B \\sim C01G: within 2A with sigma of 0.01 and sigma for terminal atoms of
0.02
4.a Ternary CH refined with riding coordinates:
 C00E(H00E), C00G(H00G), C00I(H00I), C00M(H00M), C00O(H00O), C00S(H00S),
 C00U(H00U), C01C(H01H)
4.b Secondary CH2 refined with riding coordinates:
 C01D(H01B,H01C), C01I(H01L,H01M)
4.c Aromatic/amide H refined with riding coordinates:
 C00D(H00D), C00R(H00R), C00T(H00T), C00X(H00X), C00Z(H00Z), C010(H010),
 C011(H011), C012(H012), C015(H015), C016(H016), C018(H018), C01A(H01A),
 C01E(H01E), C01F(H01I), C01G(H01J), C01H(H01K), C01J(H01N), C01L(H01O),
 C01M(H01P), C01N(H01Q)
4.d Idealised Me refined as rotating group:
 C01K(H01D,H01F,H01G), C01O(H01R,H01S,H01T)
4.e Idealised tetrahedral OH refined as rotating group:
 O001(H001), O008(H008)
;
_olex2_submission_special_instructions 'No special instructions were received'

loop_
_space_group_symop_operation_xyz
'x, y, z'
'-x, y+1/2, -z'

loop_
_atom_site_label
_atom_site_type_symbol
_atom_site_fract_x
_atom_site_fract_y
_atom_site_fract_z
_atom_site_U_iso_or_equiv
_atom_site_adp_type
_atom_site_occupancy
_atom_site_site_symmetry_order
_atom_site_calc_flag
_atom_site_refinement_flags_posn
_atom_site_refinement_flags_adp
O001 O 0.4221(2) 0.51504(16) 0.2408(2) 0.0523(6) Uani 1 1 d . .
H001 H 0.4673 0.5531 0.2744 0.079 Uiso 1 1 calc GR .
O002 O 0.1249(3) 0.33584(16) 0.17638(19) 0.0513(6) Uani 1 1 d . .
O003 O 0.5816(2) 0.64932(15) 0.37401(19) 0.0481(5) Uani 1 1 d . .
O004 O 0.2612(2) 0.55991(14) 0.32318(19) 0.0458(5) Uani 1 1 d . .
O005 O 0.2075(3) 0.69181(17) -0.3222(3) 0.0636(7) Uani 1 1 d . .
O006 O 0.5094(3) 0.77534(17) 0.7890(2) 0.0603(7) Uani 1 1 d . .
O007 O -0.0451(3) 0.16521(18) -0.1649(2) 0.0683(8) Uani 1 1 d . .
O008 O 0.9388(3) 0.5388(2) 0.4851(3) 0.0669(7) Uani 1 1 d . .
H008 H 1.0023 0.5098 0.5074 0.100 Uiso 1 1 calc GR .
O009 O 0.0510(3) 0.24114(19) -0.2874(2) 0.0673(8) Uani 1 1 d . .
O00A O 0.3893(3) 0.82899(18) 0.6112(3) 0.0683(8) Uani 1 1 d . .
O00B O 0.8175(3) 0.45988(19) 0.3303(3) 0.0682(8) Uani 1 1 d . .
C00C C 0.1707(3) 0.36651(19) -0.0139(3) 0.0407(6) Uani 1 1 d . .
C00D C 0.3387(3) 0.5398(2) -0.0954(3) 0.0448(7) Uani 1 1 d . .
H00D H 0.4180 0.5170 -0.0615 0.054 Uiso 1 1 calc R .
C00E C 0.2138(3) 0.47018(18) 0.1496(3) 0.0381(6) Uani 1 1 d . .
H00E H 0.1255 0.4890 0.1298 0.046 Uiso 1 1 calc R .
C00F C 0.2343(3) 0.51261(18) -0.0575(2) 0.0384(6) Uani 1 1 d . .
C00G C 0.2245(3) 0.39317(18) 0.2272(3) 0.0394(6) Uani 1 1 d . .
H00G H 0.3060 0.3662 0.2305 0.047 Uiso 1 1 calc R .
C00H C 0.2183(3) 0.4138(2) 0.3516(3) 0.0397(6) Uani 1 1 d . .
C00I C 0.2963(3) 0.53975(19) 0.2153(3) 0.0409(6) Uani 1 1 d . .
H00I H 0.2853 0.5893 0.1643 0.049 Uiso 1 1 calc R .
C00J C 0.2403(3) 0.49535(19) 0.3928(3) 0.0387(6) Uani 1 1 d . .
C00K C 0.1142(3) 0.3186(2) 0.0581(3) 0.0434(7) Uani 1 1 d . .
C00L C 0.6368(3) 0.63868(19) 0.5893(3) 0.0408(6) Uani 1 1 d . .
C00M C 0.7039(3) 0.6120(2) 0.3819(3) 0.0443(7) Uani 1 1 d . .
H00M H 0.7703 0.6525 0.4160 0.053 Uiso 1 1 calc R .
C00N C 0.4666(4) 0.7666(2) 0.5891(3) 0.0513(8) Uani 1 1 d . .
C00O C 0.2480(3) 0.44388(18) 0.0338(3) 0.0383(6) Uani 1 1 d . .
H00O H 0.3374 0.4273 0.0552 0.046 Uiso 1 1 calc R .
C00P C 0.2095(3) 0.63465(19) -0.2349(3) 0.0445(7) Uani 1 1 d . .
C00Q C 0.5385(3) 0.73413(19) 0.6949(3) 0.0458(7) Uani 1 1 d . .
C00R C 0.1178(3) 0.5486(2) -0.1095(3) 0.0465(7) Uani 1 1 d . .
H00R H 0.0469 0.5319 -0.0845 0.056 Uiso 1 1 calc R .
C00S C 0.7185(3) 0.53654(19) 0.4623(3) 0.0422(6) Uani 1 1 d . .
H00S H 0.6432 0.5014 0.4354 0.051 Uiso 1 1 calc R .
C00T C 0.3273(4) 0.6004(2) -0.1828(3) 0.0501(8) Uani 1 1 d . .
H00T H 0.3986 0.6181 -0.2064 0.060 Uiso 1 1 calc R .
C00U C 0.7256(3) 0.5650(2) 0.5911(3) 0.0419(6) Uani 1 1 d . .
H00U H 0.8123 0.5840 0.6264 0.050 Uiso 1 1 calc R .
O00V O 0.5964(5) 0.3043(3) 0.8732(4) 0.1031(13) Uani 1 1 d . .
C00W C 0.0811(4) 0.2751(2) -0.1745(3) 0.0474(7) Uani 1 1 d . .
C00X C 0.2381(3) 0.5152(2) 0.5091(3) 0.0462(7) Uani 1 1 d . .
H00X H 0.2536 0.5695 0.5370 0.055 Uiso 1 1 calc R .
C00Y C 0.6967(3) 0.4937(2) 0.6671(3) 0.0437(7) Uani 1 1 d . .
C00Z C 0.1539(3) 0.3425(2) -0.1339(3) 0.0464(7) Uani 1 1 d . .
H00Z H 0.1922 0.3724 -0.1841 0.056 Uiso 1 1 calc R .
C010 C 0.6228(3) 0.6716(2) 0.6982(3) 0.0456(7) Uani 1 1 d . .
H010 H 0.6703 0.6509 0.7703 0.055 Uiso 1 1 calc R .
C011 C 0.1042(3) 0.6087(2) -0.1976(3) 0.0454(7) Uani 1 1 d . .
H011 H 0.0250 0.6315 -0.2314 0.054 Uiso 1 1 calc R .
C012 C 0.1954(4) 0.3528(2) 0.4278(3) 0.0486(7) Uani 1 1 d . .
H012 H 0.1828 0.2980 0.4013 0.058 Uiso 1 1 calc R .
C013 C 0.0234(4) 0.2289(2) -0.1025(3) 0.0482(7) Uani 1 1 d . .
C014 C 0.5671(3) 0.6742(2) 0.4844(3) 0.0437(7) Uani 1 1 d . .
C015 C 0.5732(4) 0.4710(2) 0.6623(4) 0.0567(9) Uani 1 1 d . .
H015 H 0.5076 0.4991 0.6102 0.068 Uiso 1 1 calc R .
C016 C 0.0392(4) 0.2484(2) 0.0151(3) 0.0499(8) Uani 1 1 d . .
H016 H 0.0019 0.2168 0.0643 0.060 Uiso 1 1 calc R .
C017 C 0.7120(3) 0.5901(2) 0.2585(3) 0.0509(8) Uani 1 1 d . .
C018 C 0.4790(4) 0.7383(2) 0.4822(3) 0.0506(8) Uani 1 1 d . .
H018 H 0.4313 0.7604 0.4110 0.061 Uiso 1 1 calc R .
C019 C 0.7706(4) 0.5158(3) 0.2407(4) 0.0597(9) Uani 1 1 d . .
C01A C 0.2126(4) 0.4533(3) 0.5825(3) 0.0530(8) Uani 1 1 d . .
H01A H 0.2099 0.4666 0.6597 0.064 Uiso 1 1 calc R .
C01B C 0.6381(5) 0.3646(3) 0.8076(4) 0.0653(10) Uani 1 1 d . U
C01C C 0.8322(4) 0.4876(3) 0.4499(4) 0.0566(8) Uani 1 1 d . .
H01H H 0.8426 0.4390 0.5025 0.068 Uiso 1 1 calc R .
C01D C -0.0378(4) 0.1763(3) -0.2848(3) 0.0629(10) Uani 1 1 d . .
H01B H -0.1205 0.1911 -0.3345 0.075 Uiso 1 1 calc R .
H01C H -0.0107 0.1249 -0.3149 0.075 Uiso 1 1 calc R .
C01E C 0.1911(4) 0.3721(3) 0.5433(3) 0.0570(9) Uani 1 1 d . .
H01E H 0.1740 0.3310 0.5935 0.068 Uiso 1 1 calc R .
C01F C 0.7905(4) 0.4486(3) 0.7420(3) 0.0546(8) Uani 1 1 d . .
H01I H 0.8748 0.4610 0.7459 0.065 Uiso 1 1 calc R .
C01G C 0.7620(5) 0.3839(3) 0.8130(4) 0.0679(11) Uani 1 1 d . U
H01J H 0.8271 0.3543 0.8636 0.081 Uiso 1 1 calc R .
C01H C 0.5440(5) 0.4084(3) 0.7313(4) 0.0664(10) Uani 1 1 d . .
H01K H 0.4596 0.3957 0.7264 0.080 Uiso 1 1 calc R .
C01I C 0.4134(4) 0.8343(2) 0.7386(4) 0.0605(9) Uani 1 1 d . .
H01L H 0.4412 0.8901 0.7651 0.073 Uiso 1 1 calc R .
H01M H 0.3367 0.8221 0.7634 0.073 Uiso 1 1 calc R .
C01J C 0.6733(6) 0.6206(4) 0.0489(4) 0.0799(14) Uani 1 1 d . .
H01N H 0.6404 0.6558 -0.0151 0.096 Uiso 1 1 calc R .
C01K C 0.0914(5) 0.7330(3) -0.3736(4) 0.0763(13) Uani 1 1 d . .
H01D H 0.1026 0.7695 -0.4357 0.114 Uiso 1 1 calc GR .
H01F H 0.0657 0.7649 -0.3137 0.114 Uiso 1 1 calc GR .
H01G H 0.0275 0.6923 -0.4062 0.114 Uiso 1 1 calc GR .
C01L C 0.6640(4) 0.6418(3) 0.1622(3) 0.0642(10) Uani 1 1 d . .
H01O H 0.6248 0.6915 0.1738 0.077 Uiso 1 1 calc R .
C01M C 0.7314(7) 0.5474(4) 0.0322(4) 0.0892(17) Uani 1 1 d . .
H01P H 0.7368 0.5327 -0.0439 0.107 Uiso 1 1 calc R .
C01N C 0.7829(6) 0.4945(3) 0.1280(5) 0.0828(15) Uani 1 1 d . .
H01Q H 0.8246 0.4458 0.1164 0.099 Uiso 1 1 calc R .
C01O C 0.6851(9) 0.2607(4) 0.9576(6) 0.115(2) Uani 1 1 d . .
H01R H 0.7328 0.2249 0.9186 0.173 Uiso 1 1 calc GR .
H01S H 0.6427 0.2277 1.0048 0.173 Uiso 1 1 calc GR .
H01T H 0.7414 0.2993 1.0079 0.173 Uiso 1 1 calc GR .

loop_
_atom_site_aniso_label
_atom_site_aniso_U_11
_atom_site_aniso_U_22
_atom_site_aniso_U_33
_atom_site_aniso_U_23
_atom_site_aniso_U_13
_atom_site_aniso_U_12
O001 0.0416(11) 0.0521(13) 0.0602(14) -0.0097(11) 0.0070(10) -0.0080(10)
O002 0.0686(15) 0.0499(12) 0.0363(10) -0.0028(9) 0.0150(10) -0.0230(11)
O003 0.0491(12) 0.0548(13) 0.0385(11) 0.0012(9) 0.0072(9) 0.0016(10)
O004 0.0593(13) 0.0371(10) 0.0403(10) -0.0035(8) 0.0112(9) 0.0025(10)
O005 0.0815(19) 0.0495(14) 0.0612(16) 0.0155(12) 0.0205(14) -0.0036(13)
O006 0.0811(18) 0.0481(13) 0.0585(14) -0.0042(11) 0.0305(13) 0.0031(13)
O007 0.097(2) 0.0617(16) 0.0485(13) -0.0139(11) 0.0232(13) -0.0408(16)
O008 0.0426(13) 0.0790(19) 0.0797(18) 0.0034(15) 0.0161(12) 0.0057(13)
O009 0.096(2) 0.0669(16) 0.0446(13) -0.0185(12) 0.0269(13) -0.0366(16)
O00A 0.085(2) 0.0496(14) 0.0774(18) 0.0104(13) 0.0336(15) 0.0234(14)
O00B 0.091(2) 0.0548(15) 0.0701(17) -0.0059(13) 0.0404(16) 0.0055(14)
C00C 0.0457(15) 0.0386(14) 0.0392(15) -0.0019(11) 0.0132(12) -0.0057(12)
C00D 0.0450(16) 0.0441(16) 0.0465(16) 0.0001(13) 0.0134(13) -0.0077(13)
C00E 0.0391(14) 0.0386(15) 0.0355(13) 0.0010(11) 0.0074(11) -0.0026(11)
C00F 0.0456(15) 0.0363(13) 0.0336(13) -0.0063(10) 0.0101(11) -0.0079(12)
C00G 0.0451(15) 0.0355(13) 0.0366(14) -0.0019(11) 0.0086(11) -0.0040(12)
C00H 0.0399(14) 0.0435(15) 0.0328(13) 0.0009(11) 0.0038(11) 0.0019(12)
C00I 0.0466(16) 0.0374(14) 0.0370(14) 0.0006(11) 0.0076(12) -0.0020(12)
C00J 0.0348(13) 0.0415(15) 0.0372(14) 0.0006(11) 0.0044(11) 0.0038(11)
C00K 0.0547(17) 0.0400(15) 0.0357(14) -0.0010(12) 0.0114(12) -0.0093(13)
C00L 0.0435(15) 0.0359(14) 0.0425(15) 0.0011(11) 0.0101(12) -0.0054(12)
C00M 0.0420(15) 0.0464(16) 0.0443(16) -0.0035(13) 0.0104(12) -0.0082(13)
C00N 0.058(2) 0.0378(15) 0.062(2) 0.0071(14) 0.0208(16) 0.0026(14)
C00O 0.0405(14) 0.0375(14) 0.0372(14) 0.0001(11) 0.0100(11) -0.0045(12)
C00P 0.0633(19) 0.0333(13) 0.0380(14) -0.0037(11) 0.0145(13) -0.0061(13)
C00Q 0.0558(19) 0.0344(14) 0.0513(17) -0.0019(12) 0.0212(14) -0.0056(13)
C00R 0.0444(16) 0.0535(18) 0.0430(15) 0.0003(14) 0.0137(12) -0.0063(14)
C00S 0.0422(15) 0.0405(15) 0.0444(15) -0.0028(12) 0.0120(12) -0.0062(12)
C00T 0.0532(18) 0.0476(17) 0.0535(18) 0.0018(14) 0.0209(15) -0.0137(15)
C00U 0.0376(14) 0.0439(15) 0.0419(15) 0.0008(12) 0.0055(11) -0.0023(12)
O00V 0.126(3) 0.080(2) 0.102(3) 0.037(2) 0.028(2) -0.008(2)
C00W 0.0587(19) 0.0453(16) 0.0404(15) -0.0056(13) 0.0169(14) -0.0098(15)
C00X 0.0470(16) 0.0480(16) 0.0410(15) -0.0048(13) 0.0060(12) 0.0075(14)
C00Y 0.0491(17) 0.0401(15) 0.0415(15) -0.0011(12) 0.0104(13) 0.0038(13)
C00Z 0.0572(18) 0.0452(16) 0.0420(15) -0.0046(13) 0.0223(14) -0.0116(14)
C010 0.0523(17) 0.0411(15) 0.0428(16) 0.0037(12) 0.0106(14) -0.0045(14)
C011 0.0504(17) 0.0435(16) 0.0406(15) -0.0038(12) 0.0082(13) 0.0006(13)
C012 0.0601(19) 0.0447(16) 0.0396(16) 0.0018(12) 0.0097(13) -0.0060(15)
C013 0.0595(19) 0.0415(16) 0.0441(16) -0.0071(13) 0.0138(14) -0.0129(15)
C014 0.0459(16) 0.0429(15) 0.0423(15) 0.0017(12) 0.0111(12) -0.0061(13)
C015 0.052(2) 0.053(2) 0.065(2) 0.0125(16) 0.0136(16) 0.0039(15)
C016 0.066(2) 0.0441(16) 0.0415(15) -0.0018(12) 0.0174(14) -0.0181(15)
C017 0.0519(18) 0.057(2) 0.0464(17) -0.0070(14) 0.0165(14) -0.0167(15)
C018 0.0555(19) 0.0455(17) 0.0488(17) 0.0088(14) 0.0093(14) 0.0060(14)
C019 0.069(2) 0.059(2) 0.059(2) -0.0085(17) 0.0310(18) -0.0161(19)
C01A 0.060(2) 0.066(2) 0.0338(14) 0.0004(14) 0.0122(14) 0.0043(17)
C01B 0.091(3) 0.0476(19) 0.062(2) 0.0059(16) 0.028(2) 0.0005(19)
C01C 0.062(2) 0.0518(18) 0.062(2) 0.0026(15) 0.0264(17) 0.0052(17)
C01D 0.078(3) 0.062(2) 0.0514(19) -0.0197(17) 0.0206(18) -0.028(2)
C01E 0.072(2) 0.060(2) 0.0392(16) 0.0068(14) 0.0148(15) -0.0063(18)
C01F 0.0548(19) 0.0539(19) 0.0524(19) 0.0027(15) 0.0084(15) 0.0117(16)
C01G 0.091(3) 0.051(2) 0.055(2) 0.0105(16) 0.004(2) 0.023(2)
C01H 0.068(2) 0.059(2) 0.077(3) 0.013(2) 0.027(2) -0.0034(19)
C01I 0.069(2) 0.0411(17) 0.079(2) -0.0111(17) 0.032(2) -0.0013(16)
C01J 0.104(4) 0.093(3) 0.046(2) 0.001(2) 0.023(2) -0.016(3)
C01K 0.094(3) 0.058(2) 0.069(3) 0.019(2) 0.006(2) 0.002(2)
C01L 0.074(2) 0.072(2) 0.0472(18) 0.0011(17) 0.0165(17) -0.015(2)
C01M 0.132(5) 0.092(4) 0.054(2) -0.014(2) 0.043(3) -0.026(4)
C01N 0.115(4) 0.073(3) 0.075(3) -0.021(2) 0.052(3) -0.014(3)
C01O 0.179(7) 0.076(4) 0.087(4) 0.034(3) 0.025(4) -0.008(4)

loop_
_atom_type_symbol
_atom_type_description
_atom_type_scat_dispersion_real
_atom_type_scat_dispersion_imag
_atom_type_scat_source
C C 0.0181 0.0091 'International Tables Vol C Tables 4.2.6.8 and 6.1.1.4'
H H 0.0000 0.0000 'International Tables Vol C Tables 4.2.6.8 and 6.1.1.4'
O O 0.0492 0.0322 'International Tables Vol C Tables 4.2.6.8 and 6.1.1.4'

loop_
_geom_angle_atom_site_label_1
_geom_angle_atom_site_label_2
_geom_angle_atom_site_label_3
_geom_angle
C00I O001 H001 109.5
C00K O002 C00G 114.0(2)
C014 O003 C00M 112.1(2)
C00J O004 C00I 117.8(2)
C00P O005 C01K 118.2(3)
C00Q O006 C01I 106.4(3)
C013 O007 C01D 105.6(3)
C01C O008 H008 109.5
C00W O009 C01D 105.7(3)
C00N O00A C01I 105.7(3)
C019 O00B C01C 117.6(3)
C00K C00C C00O 121.3(3)
C00K C00C C00Z 118.4(3)
C00Z C00C C00O 120.3(3)
C00F C00D H00D 119.3
C00T C00D H00D 119.3
C00T C00D C00F 121.4(3)
C00G C00E H00E 108.4
C00G C00E C00O 107.2(2)
C00I C00E H00E 108.4
C00I C00E C00G 110.7(2)
C00I C00E C00O 113.5(3)
C00O C00E H00E 108.4
C00D C00F C00O 120.4(3)
C00R C00F C00D 117.6(3)
C00R C00F C00O 121.9(3)
O002 C00G C00E 109.9(2)
O002 C00G H00G 108.5
O002 C00G C00H 109.1(2)
C00E C00G H00G 108.5
C00H C00G C00E 112.1(2)
C00H C00G H00G 108.5
C00J C00H C00G 119.5(3)
C012 C00H C00G 121.2(3)
C012 C00H C00J 119.2(3)
O001 C00I O004 110.0(2)
O001 C00I C00E 109.2(3)
O001 C00I H00I 109.0
O004 C00I C00E 110.6(3)
O004 C00I H00I 109.0
C00E C00I H00I 109.0
O004 C00J C00H 123.2(3)
O004 C00J C00X 116.5(3)
C00H C00J C00X 120.3(3)
O002 C00K C00C 123.3(3)
O002 C00K C016 114.3(3)
C00C C00K C016 122.4(3)
C010 C00L C00U 119.2(3)
C014 C00L C00U 122.5(3)
C014 C00L C010 118.3(3)
O003 C00M H00M 109.1
O003 C00M C00S 108.9(3)
O003 C00M C017 108.1(3)
C00S C00M H00M 109.1
C017 C00M H00M 109.1
C017 C00M C00S 112.4(3)
O00A C00N C00Q 110.3(3)
C018 C00N O00A 128.2(3)
C018 C00N C00Q 121.5(3)
C00C C00O C00E 107.9(2)
C00C C00O H00O 107.1
C00E C00O H00O 107.1
C00F C00O C00C 112.9(2)
C00F C00O C00E 114.2(2)
C00F C00O H00O 107.1
O005 C00P C00T 115.6(3)
O005 C00P C011 125.0(3)
C011 C00P C00T 119.5(3)
O006 C00Q C00N 109.4(3)
C010 C00Q O006 128.3(3)
C010 C00Q C00N 122.3(3)
C00F C00R H00R 119.0
C011 C00R C00F 121.9(3)
C011 C00R H00R 119.0
C00M C00S H00S 108.3
C00M C00S C00U 109.4(3)
C00U C00S H00S 108.3
C01C C00S C00M 108.7(3)
C01C C00S H00S 108.3
C01C C00S C00U 113.7(3)
C00D C00T C00P 120.0(3)
C00D C00T H00T 120.0
C00P C00T H00T 120.0
C00L C00U C00S 109.7(2)
C00L C00U H00U 107.9
C00L C00U C00Y 111.6(3)
C00S C00U H00U 107.9
C00Y C00U C00S 111.8(3)
C00Y C00U H00U 107.9
C01B O00V C01O 118.6(5)
C00Z C00W O009 128.7(3)
C00Z C00W C013 122.2(3)
C013 C00W O009 109.1(3)
C00J C00X H00X 120.4
C01A C00X C00J 119.2(3)
C01A C00X H00X 120.4
C015 C00Y C00U 120.9(3)
C01F C00Y C00U 122.2(3)
C01F C00Y C015 116.8(3)
C00C C00Z H00Z 120.6
C00W C00Z C00C 118.8(3)
C00W C00Z H00Z 120.6
C00L C010 H010 120.8
C00Q C010 C00L 118.4(3)
C00Q C010 H010 120.8
C00P C011 H011 120.2
C00R C011 C00P 119.6(3)
C00R C011 H011 120.2
C00H C012 H012 119.5
C00H C012 C01E 120.9(3)
C01E C012 H012 119.5
O007 C013 C00W 110.6(3)
O007 C013 C016 128.1(3)
C016 C013 C00W 121.2(3)
O003 C014 C018 115.4(3)
C00L C014 O003 121.9(3)
C00L C014 C018 122.7(3)
C00Y C015 H015 118.8
C01H C015 C00Y 122.4(4)
C01H C015 H015 118.8
C00K C016 H016 121.5
C013 C016 C00K 117.0(3)
C013 C016 H016 121.5
C019 C017 C00M 118.8(3)
C01L C017 C00M 122.1(4)
C01L C017 C019 119.2(4)
C00N C018 C014 116.8(3)
C00N C018 H018 121.6
C014 C018 H018 121.6
O00B C019 C017 123.1(3)
O00B C019 C01N 116.6(4)
C01N C019 C017 120.3(4)
C00X C01A H01A 119.4
C00X C01A C01E 121.3(3)
C01E C01A H01A 119.4
C01G C01B O00V 126.2(4)
C01H C01B O00V 114.9(5)
C01H C01B C01G 118.9(4)
O008 C01C O00B 110.6(3)
O008 C01C C00S 108.1(3)
O008 C01C H01H 109.0
O00B C01C C00S 111.1(3)
O00B C01C H01H 109.0
C00S C01C H01H 109.0
O007 C01D O009 108.3(3)
O007 C01D H01B 110.0
O007 C01D H01C 110.0
O009 C01D H01B 110.0
O009 C01D H01C 110.0
H01B C01D H01C 108.4
C012 C01E H01E 120.5
C01A C01E C012 119.0(3)
C01A C01E H01E 120.5
C00Y C01F H01I 119.3
C00Y C01F C01G 121.4(4)
C01G C01F H01I 119.3
C01B C01G C01F 119.9(4)
C01B C01G H01J 120.1
C01F C01G H01J 120.1
C015 C01H C01B 120.6(4)
C015 C01H H01K 119.7
C01B C01H H01K 119.7
O006 C01I O00A 108.1(3)
O006 C01I H01L 110.1
O006 C01I H01M 110.1
O00A C01I H01L 110.1
O00A C01I H01M 110.1
H01L C01I H01M 108.4
C01L C01J H01N 120.3
C01M C01J H01N 120.3
C01M C01J C01L 119.3(5)
O005 C01K H01D 109.5
O005 C01K H01F 109.5
O005 C01K H01G 109.5
H01D C01K H01F 109.5
H01D C01K H01G 109.5
H01F C01K H01G 109.5
C017 C01L C01J 121.1(5)
C017 C01L H01O 119.4
C01J C01L H01O 119.4
C01J C01M H01P 119.5
C01J C01M C01N 121.0(4)
C01N C01M H01P 119.5
C019 C01N C01M 119.0(5)
C019 C01N H01Q 120.5
C01M C01N H01Q 120.5
O00V C01O H01R 109.5
O00V C01O H01S 109.5
O00V C01O H01T 109.5
H01R C01O H01S 109.5
H01R C01O H01T 109.5
H01S C01O H01T 109.5

loop_
_geom_bond_atom_site_label_1
_geom_bond_atom_site_label_2
_geom_bond_distance
O001 H001 0.8200
O001 C00I 1.387(4)
O002 C00G 1.433(4)
O002 C00K 1.378(4)
O003 C00M 1.443(4)
O003 C014 1.389(4)
O004 C00I 1.435(4)
O004 C00J 1.368(4)
O005 C00P 1.363(4)
O005 C01K 1.420(6)
O006 C00Q 1.380(4)
O006 C01I 1.423(5)
O007 C013 1.362(4)
O007 C01D 1.426(5)
O008 H008 0.8200
O008 C01C 1.398(5)
O009 C00W 1.381(4)
O009 C01D 1.426(5)
O00A C00N 1.372(4)
O00A C01I 1.439(5)
O00B C019 1.372(6)
O00B C01C 1.429(5)
C00C C00K 1.387(4)
C00C C00O 1.525(4)
C00C C00Z 1.413(4)
C00D H00D 0.9300
C00D C00F 1.389(5)
C00D C00T 1.388(5)
C00E H00E 0.9800
C00E C00G 1.516(4)
C00E C00I 1.514(4)
C00E C00O 1.541(4)
C00F C00O 1.511(4)
C00F C00R 1.388(5)
C00G H00G 0.9800
C00G C00H 1.501(4)
C00H C00J 1.392(4)
C00H C012 1.383(4)
C00I H00I 0.9800
C00J C00X 1.394(4)
C00K C016 1.407(4)
C00L C00U 1.524(4)
C00L C010 1.414(5)
C00L C014 1.387(5)
C00M H00M 0.9800
C00M C00S 1.512(4)
C00M C017 1.499(5)
C00N C00Q 1.384(5)
C00N C018 1.360(5)
C00O H00O 0.9800
C00P C00T 1.389(5)
C00P C011 1.387(5)
C00Q C010 1.354(5)
C00R H00R 0.9300
C00R C011 1.387(5)
C00S H00S 0.9800
C00S C00U 1.547(4)
C00S C01C 1.503(5)
C00T H00T 0.9300
C00U H00U 0.9800
C00U C00Y 1.525(4)
O00V C01B 1.375(6)
O00V C01O 1.383(8)
C00W C00Z 1.354(5)
C00W C013 1.380(5)
C00X H00X 0.9300
C00X C01A 1.380(5)
C00Y C015 1.381(5)
C00Y C01F 1.372(5)
C00Z H00Z 0.9300
C010 H010 0.9300
C011 H011 0.9300
C012 H012 0.9300
C012 C01E 1.389(5)
C013 C016 1.370(5)
C014 C018 1.402(5)
C015 H015 0.9300
C015 C01H 1.370(6)
C016 H016 0.9300
C017 C019 1.392(6)
C017 C01L 1.386(6)
C018 H018 0.9300
C019 C01N 1.392(6)
C01A H01A 0.9300
C01A C01E 1.380(6)
C01B C01G 1.371(7)
C01B C01H 1.370(7)
C01C H01H 0.9800
C01D H01B 0.9700
C01D H01C 0.9700
C01E H01E 0.9300
C01F H01I 0.9300
C01F C01G 1.408(6)
C01G H01J 0.9300
C01H H01K 0.9300
C01I H01L 0.9700
C01I H01M 0.9700
C01J H01N 0.9300
C01J C01L 1.387(6)
C01J C01M 1.371(9)
C01K H01D 0.9600
C01K H01F 0.9600
C01K H01G 0.9600
C01L H01O 0.9300
C01M H01P 0.9300
C01M C01N 1.401(9)
C01N H01Q 0.9300
C01O H01R 0.9600
C01O H01S 0.9600
C01O H01T 0.9600
